data_4330617
loop_
_publ_author_name
'Ilya M. Sluch'
'Anthea J. Miranda'
'Oussama Elbjeirami'
'Mohammad A. Omary'
'LeGrande M. Slaughter'

_publ_section_title
;
 Interplay of Metallophilic Interactions, \p-\p Stacking, and Ligand
 Substituent Effects in the Structures and Luminescence Properties of
 Neutral PtII and PdII Aryl Isocyanide Complexes
;
_journal_name_full 'Inorganic Chemistry'
_journal_page_first 10728
_journal_page_last 10746
_journal_paper_doi 10.1021/ic301104a
_journal_volume 51
_journal_year 2012
_chemical_formula_moiety 'C14 H10 Cl2 N2 Pd'
_chemical_formula_sum 'C14 H10 Cl2 N2 Pd'
_chemical_formula_weight 383.54
_chemical_name_common 'Bis(phenylisocyanide) palladium dichloride'
_chemical_name_systematic
;       
cis-Dichlorobis(phenylisocyanide)palladium(II)
;
_space_group_IT_number 14
_symmetry_cell_setting monoclinic
_symmetry_Int_Tables_number 14
_symmetry_space_group_name_Hall '-P 2ybc'
_symmetry_space_group_name_H-M 'P 1 21/c 1'
_atom_sites_solution_hydrogens geom
_atom_sites_solution_primary direct
_atom_sites_solution_secondary difmap
_audit_creation_method SHELXL-97
_cell_angle_alpha 90.00
_cell_angle_beta 92.1440(10)
_cell_angle_gamma 90.00
_cell_formula_units_Z 4
_cell_length_a 15.9320(3)
_cell_length_b 15.3613(4)
_cell_length_c 6.51660(10)
_cell_measurement_reflns_used 9996
_cell_measurement_temperature 300(2)
_cell_measurement_theta_max 28.27
_cell_measurement_theta_min 2.88
_cell_volume 1593.73(6)
_computing_cell_refinement 'Bruker SAINT'
_computing_data_collection 'Bruker APEX2'
_computing_data_reduction 'Bruker SAINT'
_computing_molecular_graphics 'Bruker SHELXTL (XP)'
_computing_publication_material 'Bruker SHELXTL (XCIF)'
_computing_structure_refinement 'Bruker SHELXTL (XL)'
_computing_structure_solution 'Bruker SHELXTL (XS)'
_diffrn_ambient_temperature 300(2)
_diffrn_detector_area_resol_mean 0.75
_diffrn_measured_fraction_theta_full 0.982
_diffrn_measured_fraction_theta_max 0.982
_diffrn_measurement_device_type 'Bruker SMART APEX II CCD'
_diffrn_measurement_method 'phi and omega scans'
_diffrn_radiation_monochromator graphite
_diffrn_radiation_probe x-ray
_diffrn_radiation_type MoK\a
_diffrn_radiation_wavelength 0.71073
_diffrn_reflns_av_R_equivalents 0.0408
_diffrn_reflns_av_sigmaI/netI 0.0396
_diffrn_reflns_limit_h_max 21
_diffrn_reflns_limit_h_min -21
_diffrn_reflns_limit_k_max 20
_diffrn_reflns_limit_k_min 0
_diffrn_reflns_limit_l_max 8
_diffrn_reflns_limit_l_min 0
_diffrn_reflns_number 38374
_diffrn_reflns_theta_full 28.48
_diffrn_reflns_theta_max 28.48
_diffrn_reflns_theta_min 1.28
_diffrn_source 'fine-focus sealed tube'
_diffrn_standards_decay_% N/A
_diffrn_standards_interval_count N/A
_diffrn_standards_interval_time N/A
_diffrn_standards_number 0
_exptl_absorpt_coefficient_mu 1.486
_exptl_absorpt_correction_T_max 0.9031
_exptl_absorpt_correction_T_min 0.7862
_exptl_absorpt_correction_type multi-scan
_exptl_absorpt_process_details 'Bruker TWINABS'
_exptl_crystal_colour yellow
_exptl_crystal_density_diffrn 1.598
_exptl_crystal_description block
_exptl_crystal_F_000 752
_exptl_crystal_recrystallization_method 'slow diff of n-hexane into dichloromethane soln'
_exptl_crystal_size_max 0.17
_exptl_crystal_size_mid 0.10
_exptl_crystal_size_min 0.07
_refine_diff_density_max 0.466
_refine_diff_density_min -0.303
_refine_diff_density_rms 0.056
_refine_ls_extinction_method none
_refine_ls_goodness_of_fit_ref 1.017
_refine_ls_hydrogen_treatment constr
_refine_ls_matrix_type full
_refine_ls_number_parameters 173
_refine_ls_number_reflns 3965
_refine_ls_number_restraints 0
_refine_ls_restrained_S_all 1.017
_refine_ls_R_factor_all 0.0415
_refine_ls_R_factor_gt 0.0262
_refine_ls_shift/su_max 0.001
_refine_ls_shift/su_mean 0.000
_refine_ls_structure_factor_coef Fsqd
_refine_ls_weighting_details 'calc w=1/[\s^2^(Fo^2^)+(0.0440P)^2^+0.0000P] where P=(Fo^2^+2Fc^2^)/3'
_refine_ls_weighting_scheme calc
_refine_ls_wR_factor_gt 0.0589
_refine_ls_wR_factor_ref 0.0637
_reflns_number_gt 5460
_reflns_number_total 7208
_reflns_threshold_expression >2sigma(I)
_cod_data_source_file ic301104a_si_002_07.cif
_cod_data_source_block cmplx6a_300K
_cod_original_sg_symbol_H-M 'P 21/c'
_cod_database_code 4330617

loop_
_symmetry_equiv_pos_as_xyz
'x, y, z'
'-x, y+1/2, -z+1/2'
'-x, -y, -z'
'x, -y-1/2, z-1/2'

loop_
_atom_site_label
_atom_site_type_symbol
_atom_site_fract_x
_atom_site_fract_y
_atom_site_fract_z
_atom_site_U_iso_or_equiv
_atom_site_adp_type
_atom_site_occupancy
_atom_site_symmetry_multiplicity
_atom_site_calc_flag
_atom_site_refinement_flags
Pd1 Pd 0.758675(12) 0.769912(12) 0.49194(3) 0.03758(7) Uani 1 1 d .
C1 C 0.80918(16) 0.65528(17) 0.4986(4) 0.0422(6) Uani 1 1 d .
N1 N 0.83550(14) 0.58661(14) 0.5065(3) 0.0459(5) Uani 1 1 d .
C11 C 0.87010(16) 0.50291(16) 0.5215(4) 0.0433(6) Uani 1 1 d .
C12 C 0.8664(2) 0.4603(2) 0.7060(5) 0.0590(9) Uani 1 1 d .
H12 H 0.8401 0.4854 0.8165 0.071 Uiso 1 1 calc R
C13 C 0.9029(3) 0.3795(2) 0.7219(6) 0.0762(11) Uani 1 1 d .
H13 H 0.9008 0.3488 0.8445 0.091 Uiso 1 1 calc R
C14 C 0.9422(2) 0.3439(2) 0.5600(8) 0.0800(12) Uani 1 1 d .
H14 H 0.9677 0.2897 0.5744 0.096 Uiso 1 1 calc R
C15 C 0.9447(2) 0.3867(2) 0.3772(7) 0.0738(11) Uani 1 1 d .
H15 H 0.9711 0.3614 0.2673 0.089 Uiso 1 1 calc R
C16 C 0.9078(2) 0.4677(2) 0.3554(5) 0.0578(8) Uani 1 1 d .
H16 H 0.9086 0.4975 0.2313 0.069 Uiso 1 1 calc R
C2 C 0.64894(19) 0.71666(17) 0.4860(4) 0.0492(7) Uani 1 1 d .
N2 N 0.58362(16) 0.68501(17) 0.4898(4) 0.0606(7) Uani 1 1 d .
C21 C 0.5051(2) 0.6460(2) 0.5105(6) 0.0732(10) Uani 1 1 d .
C22 C 0.4914(3) 0.6008(3) 0.6833(7) 0.0998(15) Uani 1 1 d .
H22 H 0.5338 0.5946 0.7844 0.120 Uiso 1 1 calc R
C23 C 0.4139(4) 0.5642(4) 0.7073(10) 0.141(2) Uani 1 1 d .
H23 H 0.4026 0.5353 0.8286 0.170 Uiso 1 1 calc R
C24 C 0.3558(4) 0.5696(5) 0.5609(15) 0.176(3) Uani 1 1 d .
H24 H 0.3048 0.5416 0.5767 0.211 Uiso 1 1 calc R
C25 C 0.3682(4) 0.6148(6) 0.3886(15) 0.219(4) Uani 1 1 d .
H25 H 0.3252 0.6198 0.2887 0.263 Uiso 1 1 calc R
C26 C 0.4451(3) 0.6539(4) 0.3597(9) 0.155(3) Uani 1 1 d .
H26 H 0.4552 0.6847 0.2402 0.186 Uiso 1 1 calc R
Cl1 Cl 0.89040(4) 0.83045(4) 0.50782(12) 0.04968(17) Uani 1 1 d .
Cl2 Cl 0.69510(5) 0.90498(5) 0.48789(14) 0.0632(2) Uani 1 1 d .

loop_
_atom_site_aniso_label
_atom_site_aniso_U_11
_atom_site_aniso_U_22
_atom_site_aniso_U_33
_atom_site_aniso_U_23
_atom_site_aniso_U_13
_atom_site_aniso_U_12
Pd1 0.04173(12) 0.03605(11) 0.03516(11) 0.00045(9) 0.00388(9) 0.00080(8)
C1 0.0483(15) 0.0419(14) 0.0364(15) 0.0001(12) 0.0043(12) -0.0022(12)
N1 0.0492(13) 0.0407(12) 0.0478(14) -0.0004(11) 0.0011(11) -0.0003(10)
C11 0.0400(14) 0.0329(12) 0.057(2) -0.0027(12) -0.0029(12) 0.0007(11)
C12 0.069(2) 0.0486(19) 0.059(2) 0.0046(15) 0.0009(16) 0.0098(16)
C13 0.088(3) 0.056(2) 0.084(3) 0.0163(19) -0.007(2) 0.012(2)
C14 0.069(2) 0.0435(18) 0.127(4) -0.004(2) -0.011(2) 0.0120(16)
C15 0.063(2) 0.061(2) 0.098(3) -0.030(2) 0.015(2) 0.0046(18)
C16 0.063(2) 0.0488(18) 0.062(2) -0.0089(15) 0.0093(16) -0.0039(15)
C2 0.0582(18) 0.0470(16) 0.0428(17) 0.0011(13) 0.0049(14) -0.0009(13)
N2 0.0549(16) 0.0618(16) 0.0650(19) -0.0010(13) 0.0029(13) -0.0159(13)
C21 0.056(2) 0.074(2) 0.089(3) 0.005(2) -0.0042(18) -0.0238(17)
C22 0.081(3) 0.113(4) 0.105(4) 0.025(3) 0.002(2) -0.038(3)
C23 0.103(5) 0.157(6) 0.166(6) 0.038(4) 0.013(4) -0.070(4)
C24 0.081(4) 0.193(7) 0.251(9) 0.042(6) -0.024(5) -0.077(4)
C25 0.104(5) 0.278(10) 0.267(10) 0.097(8) -0.084(6) -0.099(6)
C26 0.103(4) 0.203(7) 0.155(5) 0.068(5) -0.060(4) -0.077(4)
Cl1 0.0449(4) 0.0498(4) 0.0545(4) -0.0019(3) 0.0042(3) -0.0042(3)
Cl2 0.0610(5) 0.0472(4) 0.0816(6) -0.0009(4) 0.0055(4) 0.0159(3)

loop_
_atom_type_symbol
_atom_type_description
_atom_type_scat_dispersion_real
_atom_type_scat_dispersion_imag
_atom_type_scat_source
C C 0.0033 0.0016 'International Tables Vol C Tables 4.2.6.8 and 6.1.1.4'
H H 0.0000 0.0000 'International Tables Vol C Tables 4.2.6.8 and 6.1.1.4'
N N 0.0061 0.0033 'International Tables Vol C Tables 4.2.6.8 and 6.1.1.4'
Cl Cl 0.1484 0.1585 'International Tables Vol C Tables 4.2.6.8 and 6.1.1.4'
Pd Pd -0.9988 1.0072 'International Tables Vol C Tables 4.2.6.8 and 6.1.1.4'

loop_
_geom_angle_atom_site_label_1
_geom_angle_atom_site_label_2
_geom_angle_atom_site_label_3
_geom_angle
_geom_angle_site_symmetry_1
_geom_angle_site_symmetry_3
C2 Pd1 C1 89.45(11) . .
C2 Pd1 Cl1 178.15(9) . .
C1 Pd1 Cl1 89.37(8) . .
C2 Pd1 Cl2 89.09(8) . .
C1 Pd1 Cl2 178.39(8) . .
Cl1 Pd1 Cl2 92.08(3) . .
C2 Pd1 Pd1 86.30(9) . 4_575
C1 Pd1 Pd1 80.72(8) . 4_575
Cl1 Pd1 Pd1 94.905(19) . 4_575
Cl2 Pd1 Pd1 99.83(2) . 4_575
C2 Pd1 Pd1 84.72(9) . 4_576
C1 Pd1 Pd1 79.95(8) . 4_576
Cl1 Pd1 Pd1 93.67(2) . 4_576
Cl2 Pd1 Pd1 99.26(2) . 4_576
Pd1 Pd1 Pd1 158.733(12) 4_575 4_576
N1 C1 Pd1 176.8(2) . .
C1 N1 C11 178.0(3) . .
C16 C11 C12 122.6(3) . .
C16 C11 N1 119.4(3) . .
C12 C11 N1 118.0(3) . .
C11 C12 C13 117.7(3) . .
C11 C12 H12 121.1 . .
C13 C12 H12 121.1 . .
C14 C13 C12 120.7(4) . .
C14 C13 H13 119.7 . .
C12 C13 H13 119.7 . .
C13 C14 C15 120.9(3) . .
C13 C14 H14 119.6 . .
C15 C14 H14 119.6 . .
C14 C15 C16 119.9(3) . .
C14 C15 H15 120.0 . .
C16 C15 H15 120.0 . .
C11 C16 C15 118.2(3) . .
C11 C16 H16 120.9 . .
C15 C16 H16 120.9 . .
N2 C2 Pd1 177.7(3) . .
C2 N2 C21 175.6(3) . .
C22 C21 C26 121.5(4) . .
C22 C21 N2 118.3(4) . .
C26 C21 N2 120.2(4) . .
C21 C22 C23 118.7(5) . .
C21 C22 H22 120.6 . .
C23 C22 H22 120.6 . .
C24 C23 C22 120.5(6) . .
C24 C23 H23 119.8 . .
C22 C23 H23 119.8 . .
C23 C24 C25 121.5(6) . .
C23 C24 H24 119.2 . .
C25 C24 H24 119.2 . .
C24 C25 C26 119.8(6) . .
C24 C25 H25 120.1 . .
C26 C25 H25 120.1 . .
C21 C26 C25 117.9(5) . .
C21 C26 H26 121.0 . .
C25 C26 H26 121.0 . .

loop_
_geom_bond_atom_site_label_1
_geom_bond_atom_site_label_2
_geom_bond_distance
_geom_bond_site_symmetry_2
Pd1 C2 1.929(3) .
Pd1 C1 1.936(3) .
Pd1 Cl1 2.2942(7) .
Pd1 Cl2 2.3086(7) .
Pd1 Pd1 3.3152(3) 4_575
Pd1 Pd1 3.3152(3) 4_576
C1 N1 1.136(3) .
N1 C11 1.401(3) .
C11 C16 1.369(4) .
C11 C12 1.372(4) .
C12 C13 1.374(5) .
C12 H12 0.9300 .
C13 C14 1.360(5) .
C13 H13 0.9300 .
C14 C15 1.363(5) .
C14 H14 0.9300 .
C15 C16 1.380(5) .
C15 H15 0.9300 .
C16 H16 0.9300 .
C2 N2 1.150(4) .
N2 C21 1.398(4) .
C21 C22 1.348(5) .
C21 C26 1.350(6) .
C22 C23 1.371(6) .
C22 H22 0.9300 .
C23 C24 1.307(8) .
C23 H23 0.9300 .
C24 C25 1.341(9) .
C24 H24 0.9300 .
C25 C26 1.385(8) .
C25 H25 0.9300 .
C26 H26 0.9300 .

loop_
_geom_torsion_atom_site_label_1
_geom_torsion_atom_site_label_2
_geom_torsion_atom_site_label_3
_geom_torsion_atom_site_label_4
_geom_torsion
C16 C11 C12 C13 0.5(5)
N1 C11 C12 C13 -177.8(3)
C11 C12 C13 C14 0.8(6)
C12 C13 C14 C15 -1.4(6)
C13 C14 C15 C16 0.8(6)
C12 C11 C16 C15 -1.1(5)
N1 C11 C16 C15 177.2(3)
C14 C15 C16 C11 0.5(5)
C26 C21 C22 C23 -1.8(8)
N2 C21 C22 C23 178.4(5)
C21 C22 C23 C24 3.2(10)
C22 C23 C24 C25 -3.7(14)
C23 C24 C25 C26 2.6(16)
C22 C21 C26 C25 0.7(10)
N2 C21 C26 C25 -179.4(7)
C24 C25 C26 C21 -1.1(14)
